data_1563921
loop_
_publ_author_name
'Srivastava, Ankit Kumar'
'Ghosh, Sabari'
'Jana, Subhendu'
'Pal, Samudranil'

_publ_section_title
;
 Ternary pentagonal-bipyramidal oxovanadium(V) complexes containing five-
 and six-membered chelate rings: Syntheses, structures and properties
;
_journal_name_full 'Inorganica Chimica Acta'
_journal_page_first 329
_journal_page_last 336
_journal_paper_doi 10.1016/j.ica.2018.08.036
_journal_volume 483
_journal_year 2018
_chemical_formula_sum 'C33 H27 N4 O5 V'
_chemical_formula_weight 610.53
_space_group_IT_number 2
_space_group_name_Hall '-P 1'
_space_group_name_H-M_alt 'P -1'
_symmetry_cell_setting triclinic
_symmetry_space_group_name_H-M 'P -1'
_atom_sites_solution_hydrogens geom
_atom_sites_solution_primary direct
_atom_sites_solution_secondary difmap
_audit_creation_method SHELXL-97
_cell_angle_alpha 113.5270(10)
_cell_angle_beta 108.4360(10)
_cell_angle_gamma 98.184(2)
_cell_formula_units_Z 2
_cell_length_a 11.1240(4)
_cell_length_b 12.3131(4)
_cell_length_c 13.4539(5)
_cell_measurement_reflns_used 9991
_cell_measurement_temperature 298(2)
_cell_measurement_theta_max 25.94
_cell_measurement_theta_min 2.90
_cell_volume 1524.56(10)
_computing_cell_refinement 'Bruker SAINT'
_computing_data_collection 'Bruker APEX2'
_computing_data_reduction 'Bruker SAINT'
_computing_molecular_graphics 'MERCURY (Macrae et al, 2008)'
_computing_publication_material 'WinGX publication routines (Farrugia, 1999)'
_computing_structure_refinement 'SHELXL-97 (Sheldrick, 2008)'
_computing_structure_solution 'SHELXS-97 (Sheldrick, 2008)'
_diffrn_ambient_temperature 298(2)
_diffrn_measured_fraction_theta_full 0.995
_diffrn_measured_fraction_theta_max 0.995
_diffrn_measurement_device_type 'Bruker APEX-II CCD'
_diffrn_measurement_method '\f and \w scans'
_diffrn_radiation_monochromator graphite
_diffrn_radiation_source 'fine-focus sealed tube'
_diffrn_radiation_type MoK\a
_diffrn_radiation_wavelength 0.71073
_diffrn_reflns_av_R_equivalents 0.0379
_diffrn_reflns_av_sigmaI/netI 0.0177
_diffrn_reflns_limit_h_max 13
_diffrn_reflns_limit_h_min -13
_diffrn_reflns_limit_k_max 14
_diffrn_reflns_limit_k_min -14
_diffrn_reflns_limit_l_max 15
_diffrn_reflns_limit_l_min -15
_diffrn_reflns_number 49430
_diffrn_reflns_theta_full 25.00
_diffrn_reflns_theta_max 25.00
_diffrn_reflns_theta_min 2.90
_exptl_absorpt_coefficient_mu 0.372
_exptl_absorpt_correction_T_max 0.9160
_exptl_absorpt_correction_T_min 0.8416
_exptl_absorpt_correction_type empirical
_exptl_absorpt_process_details 'SADABS (Sheldrick 1997)'
_exptl_crystal_colour 'Dark Brown'
_exptl_crystal_density_diffrn 1.330
_exptl_crystal_density_method 'not measured'
_exptl_crystal_description Parallelepiped
_exptl_crystal_F_000 632
_exptl_crystal_size_max 0.48
_exptl_crystal_size_mid 0.42
_exptl_crystal_size_min 0.24
_refine_diff_density_max 1.191
_refine_diff_density_min -0.385
_refine_diff_density_rms 0.051
_refine_ls_extinction_method none
_refine_ls_goodness_of_fit_ref 1.092
_refine_ls_hydrogen_treatment mixed
_refine_ls_matrix_type full
_refine_ls_number_parameters 388
_refine_ls_number_reflns 5347
_refine_ls_number_restraints 0
_refine_ls_restrained_S_all 1.092
_refine_ls_R_factor_all 0.0542
_refine_ls_R_factor_gt 0.0475
_refine_ls_shift/su_max 0.000
_refine_ls_shift/su_mean 0.000
_refine_ls_structure_factor_coef Fsqd
_refine_ls_weighting_details 'calc w=1/[\s^2^(Fo^2^)+(0.0616P)^2^+1.1034P] where P=(Fo^2^+2Fc^2^)/3'
_refine_ls_weighting_scheme calc
_refine_ls_wR_factor_gt 0.1298
_refine_ls_wR_factor_ref 0.1351
_reflns_number_gt 4741
_reflns_number_total 5347
_reflns_threshold_expression >2\s(I)
_cod_data_source_file ICA-2018-483-329.cif
_cod_data_source_block 6
_cod_depositor_comments
;
The following automatic conversions were performed:

data item '_symmetry_cell_setting' value 'Triclinic' was changed to
'triclinic' in accordance with the built-in table derived from the
CIF Core dictionary named 'cif_core.dic' version 2.4.5 last updated
on 2014-11-21.

data item '_exptl_crystal_density_meas' value 'not measured' was
changed to '?' -- the value is perceived as not measured.

Automatic conversion script
Id: cif_fix_values 8369 2020-08-20 11:38:08Z andrius 
;
_cod_original_cell_volume 1524.56(9)
_cod_original_sg_symbol_H-M P-1
_cod_database_code 1563921

loop_
_symmetry_equiv_pos_as_xyz
'x, y, z'
'-x, -y, -z'

loop_
_atom_site_label
_atom_site_type_symbol
_atom_site_fract_x
_atom_site_fract_y
_atom_site_fract_z
_atom_site_U_iso_or_equiv
_atom_site_adp_type
_atom_site_occupancy
_atom_site_symmetry_multiplicity
_atom_site_calc_flag
_atom_site_refinement_flags
_atom_site_disorder_assembly
_atom_site_disorder_group
V1 V 0.38893(4) 0.32779(4) 0.68173(4) 0.04304(15) Uani 1 1 d . . .
O1 O 0.26697(18) 0.28064(18) 0.75129(16) 0.0525(5) Uani 1 1 d . . .
O2 O 0.57903(18) 0.37931(18) 0.70404(16) 0.0528(5) Uani 1 1 d . . .
O3 O 0.50263(18) 0.37206(18) 0.84837(15) 0.0527(5) Uani 1 1 d . . .
O4 O 0.40495(18) 0.14736(16) 0.62818(16) 0.0504(4) Uani 1 1 d . . .
O5 O 0.36522(19) 0.45837(17) 0.70528(16) 0.0542(5) Uani 1 1 d . . .
N1 N 0.0897(2) 0.2044(2) 0.5744(2) 0.0477(5) Uani 1 1 d . . .
N2 N 0.1917(2) 0.23013(19) 0.54326(18) 0.0428(5) Uani 1 1 d . . .
N3 N 0.3915(2) 0.29236(19) 0.51277(18) 0.0424(5) Uani 1 1 d . . .
N4 N 0.5114(2) 0.3205(2) 0.50690(19) 0.0470(5) Uani 1 1 d . . .
C1 C 0.1407(3) 0.2367(2) 0.6876(2) 0.0454(6) Uani 1 1 d . . .
C2 C 0.0497(3) 0.2250(3) 0.7451(3) 0.0511(6) Uani 1 1 d . . .
C3 C 0.1005(3) 0.2718(3) 0.8671(3) 0.0635(8) Uani 1 1 d . . .
H3 H 0.1919 0.3070 0.9125 0.076 Uiso 1 1 calc R . .
C4 C 0.0146(4) 0.2659(4) 0.9214(4) 0.0830(11) Uani 1 1 d . . .
H4 H 0.0487 0.2967 1.0034 0.100 Uiso 1 1 calc R . .
C5 C -0.1192(4) 0.2156(4) 0.8559(4) 0.0854(11) Uani 1 1 d . . .
H5 H -0.1764 0.2130 0.8931 0.103 Uiso 1 1 calc R . .
C6 C -0.1698(4) 0.1689(4) 0.7352(4) 0.0838(11) Uani 1 1 d . . .
H6 H -0.2614 0.1343 0.6908 0.101 Uiso 1 1 calc R . .
C7 C -0.0866(3) 0.1724(3) 0.6787(3) 0.0654(8) Uani 1 1 d . . .
H7 H -0.1218 0.1396 0.5965 0.078 Uiso 1 1 calc R . .
C8 C 0.1633(2) 0.2118(2) 0.4348(2) 0.0420(5) Uani 1 1 d . . .
C9 C 0.0260(3) 0.1718(2) 0.3448(2) 0.0450(6) Uani 1 1 d . . .
C10 C -0.0728(3) 0.0718(3) 0.3238(3) 0.0574(7) Uani 1 1 d . . .
H10 H -0.0522 0.0268 0.3649 0.069 Uiso 1 1 calc R . .
C11 C -0.2006(3) 0.0397(3) 0.2423(3) 0.0738(10) Uani 1 1 d . . .
H11 H -0.2658 -0.0286 0.2265 0.089 Uiso 1 1 calc R . .
C12 C -0.2325(3) 0.1083(4) 0.1841(3) 0.0834(11) Uani 1 1 d . . .
H12 H -0.3198 0.0879 0.1309 0.100 Uiso 1 1 calc R . .
C13 C -0.1353(4) 0.2074(3) 0.2044(3) 0.0762(10) Uani 1 1 d . . .
H13 H -0.1571 0.2535 0.1647 0.091 Uiso 1 1 calc R . .
C14 C -0.0068(3) 0.2381(3) 0.2828(3) 0.0571(7) Uani 1 1 d . . .
H14 H 0.0589 0.3035 0.2946 0.068 Uiso 1 1 calc R . .
C15 C 0.2830(3) 0.2440(2) 0.4156(2) 0.0417(5) Uani 1 1 d . . .
C16 C 0.2807(3) 0.2198(2) 0.2981(2) 0.0467(6) Uani 1 1 d . . .
C17 C 0.2048(3) 0.1056(3) 0.1996(3) 0.0611(8) Uani 1 1 d . . .
H17 H 0.1537 0.0451 0.2073 0.073 Uiso 1 1 calc R . .
C18 C 0.2046(4) 0.0810(3) 0.0901(3) 0.0819(11) Uani 1 1 d . . .
H18 H 0.1552 0.0033 0.0247 0.098 Uiso 1 1 calc R . .
C19 C 0.2773(4) 0.1712(4) 0.0773(3) 0.0879(12) Uani 1 1 d . . .
H19 H 0.2761 0.1546 0.0032 0.105 Uiso 1 1 calc R . .
C20 C 0.3522(4) 0.2865(3) 0.1752(3) 0.0761(10) Uani 1 1 d . . .
H20 H 0.4009 0.3478 0.1668 0.091 Uiso 1 1 calc R . .
C21 C 0.3543(3) 0.3100(3) 0.2842(3) 0.0571(7) Uani 1 1 d . . .
H21 H 0.4056 0.3871 0.3499 0.069 Uiso 1 1 calc R . .
C22 C 0.6049(3) 0.3660(2) 0.6140(2) 0.0460(6) Uani 1 1 d . . .
C23 C 0.7459(3) 0.4024(2) 0.6321(3) 0.0498(6) Uani 1 1 d . . .
C24 C 0.7800(3) 0.3796(3) 0.5367(3) 0.0625(8) Uani 1 1 d . . .
H24 H 0.7140 0.3435 0.4600 0.075 Uiso 1 1 calc R . .
C25 C 0.9127(4) 0.4109(3) 0.5563(4) 0.0760(10) Uani 1 1 d . . .
H25 H 0.9359 0.3952 0.4924 0.091 Uiso 1 1 calc R . .
C26 C 1.0104(3) 0.4651(3) 0.6695(4) 0.0774(11) Uani 1 1 d . . .
H26 H 1.0995 0.4856 0.6819 0.093 Uiso 1 1 calc R . .
C27 C 0.9776(3) 0.4892(3) 0.7643(4) 0.0697(9) Uani 1 1 d . . .
H27 H 1.0442 0.5270 0.8410 0.084 Uiso 1 1 calc R . .
C28 C 0.8454(3) 0.4572(3) 0.7459(3) 0.0583(7) Uani 1 1 d . . .
H28 H 0.8231 0.4727 0.8102 0.070 Uiso 1 1 calc R . .
C33 C 0.4570(4) -0.0281(3) 0.6359(3) 0.0735(9) Uani 1 1 d . . .
H33A H 0.4096 -0.0626 0.5514 0.110 Uiso 1 1 calc R . .
H33B H 0.4120 -0.0740 0.6640 0.110 Uiso 1 1 calc R . .
H33C H 0.5460 -0.0334 0.6539 0.110 Uiso 1 1 calc R . .
C32 C 0.4623(3) 0.1063(3) 0.6960(3) 0.0501(6) Uani 1 1 d . . .
C31 C 0.5277(3) 0.1761(3) 0.8201(3) 0.0600(7) Uani 1 1 d . . .
H31 H 0.5628 0.1345 0.8610 0.072 Uiso 1 1 calc R . .
C30 C 0.5451(3) 0.3012(3) 0.8879(2) 0.0536(7) Uani 1 1 d . . .
C29 C 0.6198(4) 0.3651(4) 1.0210(3) 0.0840(11) Uani 1 1 d . . .
H29A H 0.6223 0.4508 1.0532 0.126 Uiso 1 1 calc R . .
H29B H 0.7091 0.3604 1.0411 0.126 Uiso 1 1 calc R . .
H29C H 0.5756 0.3248 1.0537 0.126 Uiso 1 1 calc R . .

loop_
_atom_site_aniso_label
_atom_site_aniso_U_11
_atom_site_aniso_U_22
_atom_site_aniso_U_33
_atom_site_aniso_U_23
_atom_site_aniso_U_13
_atom_site_aniso_U_12
V1 0.0421(3) 0.0440(3) 0.0402(2) 0.01691(19) 0.01711(19) 0.01424(19)
O1 0.0457(10) 0.0682(12) 0.0486(10) 0.0300(9) 0.0220(8) 0.0181(9)
O2 0.0414(10) 0.0653(12) 0.0459(10) 0.0235(9) 0.0167(8) 0.0119(8)
O3 0.0487(10) 0.0608(12) 0.0419(10) 0.0203(9) 0.0167(8) 0.0152(9)
O4 0.0553(11) 0.0453(10) 0.0510(10) 0.0214(8) 0.0214(9) 0.0212(8)
O5 0.0607(12) 0.0461(10) 0.0504(10) 0.0170(8) 0.0232(9) 0.0179(9)
N1 0.0417(11) 0.0518(12) 0.0546(13) 0.0266(11) 0.0224(10) 0.0175(10)
N2 0.0419(11) 0.0423(11) 0.0470(12) 0.0215(9) 0.0194(9) 0.0165(9)
N3 0.0437(11) 0.0415(11) 0.0417(11) 0.0180(9) 0.0188(9) 0.0143(9)
N4 0.0450(12) 0.0488(12) 0.0484(12) 0.0210(10) 0.0236(10) 0.0142(10)
C1 0.0442(14) 0.0463(14) 0.0548(15) 0.0277(12) 0.0237(12) 0.0201(11)
C2 0.0534(16) 0.0492(15) 0.0687(18) 0.0352(14) 0.0337(14) 0.0232(12)
C3 0.0667(19) 0.0675(19) 0.0661(19) 0.0327(16) 0.0377(16) 0.0205(15)
C4 0.096(3) 0.088(3) 0.080(2) 0.038(2) 0.057(2) 0.026(2)
C5 0.086(3) 0.096(3) 0.113(3) 0.059(3) 0.071(3) 0.034(2)
C6 0.057(2) 0.105(3) 0.120(3) 0.072(3) 0.048(2) 0.0279(19)
C7 0.0532(17) 0.081(2) 0.081(2) 0.0503(18) 0.0331(16) 0.0251(16)
C8 0.0460(13) 0.0326(12) 0.0442(13) 0.0158(10) 0.0166(11) 0.0150(10)
C9 0.0457(14) 0.0356(12) 0.0427(13) 0.0099(10) 0.0155(11) 0.0137(11)
C10 0.0574(17) 0.0447(15) 0.0538(16) 0.0118(12) 0.0217(14) 0.0085(13)
C11 0.0533(18) 0.067(2) 0.0633(19) 0.0063(17) 0.0196(15) -0.0022(15)
C12 0.0490(18) 0.094(3) 0.063(2) 0.014(2) 0.0039(15) 0.0151(18)
C13 0.069(2) 0.072(2) 0.064(2) 0.0271(17) 0.0036(16) 0.0265(18)
C14 0.0538(16) 0.0480(15) 0.0532(16) 0.0188(13) 0.0097(13) 0.0143(13)
C15 0.0497(14) 0.0331(12) 0.0412(13) 0.0155(10) 0.0192(11) 0.0145(10)
C16 0.0522(15) 0.0417(13) 0.0421(13) 0.0158(11) 0.0189(12) 0.0163(11)
C17 0.072(2) 0.0464(15) 0.0500(16) 0.0119(13) 0.0246(14) 0.0098(14)
C18 0.096(3) 0.067(2) 0.0462(17) 0.0044(15) 0.0231(17) 0.0081(19)
C19 0.119(3) 0.086(3) 0.0492(18) 0.0261(18) 0.037(2) 0.019(2)
C20 0.100(3) 0.071(2) 0.0617(19) 0.0358(17) 0.0369(19) 0.0146(19)
C21 0.0713(19) 0.0463(15) 0.0491(15) 0.0215(12) 0.0232(14) 0.0123(13)
C22 0.0471(14) 0.0420(13) 0.0493(14) 0.0202(11) 0.0216(12) 0.0151(11)
C23 0.0463(14) 0.0436(14) 0.0657(17) 0.0261(13) 0.0284(13) 0.0182(12)
C24 0.0637(18) 0.0562(17) 0.0717(19) 0.0263(15) 0.0373(16) 0.0190(14)
C25 0.080(2) 0.0610(19) 0.111(3) 0.038(2) 0.068(2) 0.0285(18)
C26 0.0515(18) 0.0534(18) 0.137(4) 0.045(2) 0.048(2) 0.0226(15)
C27 0.0449(16) 0.0617(19) 0.101(3) 0.0439(19) 0.0216(17) 0.0165(14)
C28 0.0476(15) 0.0563(17) 0.0716(19) 0.0322(15) 0.0218(14) 0.0180(13)
C33 0.077(2) 0.0531(18) 0.092(2) 0.0346(18) 0.0333(19) 0.0276(16)
C32 0.0412(14) 0.0491(15) 0.0636(17) 0.0275(13) 0.0238(13) 0.0166(12)
C31 0.0502(16) 0.0690(19) 0.0637(18) 0.0381(16) 0.0164(14) 0.0222(14)
C30 0.0372(13) 0.0693(19) 0.0511(15) 0.0271(14) 0.0171(12) 0.0133(13)
C29 0.076(2) 0.108(3) 0.0486(18) 0.0318(19) 0.0097(16) 0.029(2)

loop_
_atom_type_symbol
_atom_type_description
_atom_type_scat_dispersion_real
_atom_type_scat_dispersion_imag
_atom_type_scat_source
C C 0.0033 0.0016 'International Tables Vol C Tables 4.2.6.8 and 6.1.1.4'
H H 0.0000 0.0000 'International Tables Vol C Tables 4.2.6.8 and 6.1.1.4'
N N 0.0061 0.0033 'International Tables Vol C Tables 4.2.6.8 and 6.1.1.4'
O O 0.0106 0.0060 'International Tables Vol C Tables 4.2.6.8 and 6.1.1.4'
V V 0.3005 0.5294 'International Tables Vol C Tables 4.2.6.8 and 6.1.1.4'

loop_
_geom_angle_atom_site_label_1
_geom_angle_atom_site_label_2
_geom_angle_atom_site_label_3
_geom_angle
_geom_angle_site_symmetry_1
_geom_angle_site_symmetry_3
O5 V1 O3 98.43(9) . .
O5 V1 O2 96.53(9) . .
O3 V1 O2 73.08(8) . .
O5 V1 O1 95.44(9) . .
O3 V1 O1 72.90(8) . .
O2 V1 O1 145.20(8) . .
O5 V1 O4 172.83(9) . .
O3 V1 O4 88.73(8) . .
O2 V1 O4 85.68(8) . .
O1 V1 O4 86.46(8) . .
O5 V1 N2 91.28(9) . .
O3 V1 N2 143.63(8) . .
O2 V1 N2 140.67(8) . .
O1 V1 N2 71.33(8) . .
O4 V1 N2 82.77(7) . .
O5 V1 N3 92.19(9) . .
O3 V1 N3 143.82(8) . .
O2 V1 N3 71.40(8) . .
O1 V1 N3 140.51(8) . .
O4 V1 N3 82.03(7) . .
N2 V1 N3 69.82(8) . .
C1 O1 V1 118.82(16) . .
C22 O2 V1 119.55(17) . .
C30 O3 V1 128.13(18) . .
C32 O4 V1 125.97(17) . .
C1 N1 N2 108.2(2) . .
C8 N2 N1 118.8(2) . .
C8 N2 V1 122.14(17) . .
N1 N2 V1 118.16(16) . .
C15 N3 N4 118.8(2) . .
C15 N3 V1 122.47(17) . .
N4 N3 V1 118.71(15) . .
C22 N4 N3 107.8(2) . .
O1 C1 N1 122.3(2) . .
O1 C1 C2 118.9(2) . .
N1 C1 C2 118.8(2) . .
C3 C2 C7 119.5(3) . .
C3 C2 C1 119.7(3) . .
C7 C2 C1 120.7(3) . .
C2 C3 C4 119.7(3) . .
C5 C4 C3 120.5(4) . .
C4 C5 C6 120.0(3) . .
C5 C6 C7 120.7(4) . .
C6 C7 C2 119.6(3) . .
N2 C8 C15 112.2(2) . .
N2 C8 C9 123.6(2) . .
C15 C8 C9 124.1(2) . .
C14 C9 C10 119.2(3) . .
C14 C9 C8 119.3(2) . .
C10 C9 C8 121.5(2) . .
C11 C10 C9 119.9(3) . .
C10 C11 C12 120.3(3) . .
C11 C12 C13 120.1(3) . .
C14 C13 C12 120.1(3) . .
C13 C14 C9 120.3(3) . .
C13 C14 C23 113.9(2) . 2_666
C9 C14 C23 124.64(18) . 2_666
N3 C15 C8 112.4(2) . .
N3 C15 C16 124.0(2) . .
C8 C15 C16 123.5(2) . .
C17 C16 C21 119.0(3) . .
C17 C16 C15 119.8(2) . .
C21 C16 C15 121.3(2) . .
C18 C17 C16 120.2(3) . .
C19 C18 C17 120.3(3) . .
C18 C19 C20 119.8(3) . .
C21 C20 C19 119.8(3) . .
C20 C21 C16 120.9(3) . .
O2 C22 N4 122.6(2) . .
O2 C22 C23 118.6(2) . .
N4 C22 C23 118.8(2) . .
C28 C23 C24 119.4(3) . .
C28 C23 C22 119.4(3) . .
C24 C23 C22 121.1(3) . .
C25 C24 C23 119.6(3) . .
C26 C25 C24 120.3(3) . .
C27 C26 C25 120.4(3) . .
C26 C27 C28 119.8(3) . .
C27 C28 C23 120.3(3) . .
O4 C32 C31 124.6(3) . .
O4 C32 C33 115.8(3) . .
C31 C32 C33 119.6(3) . .
C30 C31 C32 126.4(3) . .
O3 C30 C31 125.8(3) . .
O3 C30 C29 113.5(3) . .
C31 C30 C29 120.7(3) . .

loop_
_geom_bond_atom_site_label_1
_geom_bond_atom_site_label_2
_geom_bond_distance
_geom_bond_site_symmetry_2
V1 O5 1.5880(19) .
V1 O3 1.9895(18) .
V1 O2 2.0072(18) .
V1 O1 2.0165(18) .
V1 O4 2.0983(18) .
V1 N2 2.146(2) .
V1 N3 2.147(2) .
O1 C1 1.286(3) .
O2 C22 1.285(3) .
O3 C30 1.264(3) .
O4 C32 1.260(3) .
N1 C1 1.306(3) .
N1 N2 1.366(3) .
N2 C8 1.306(3) .
N3 C15 1.302(3) .
N3 N4 1.365(3) .
N4 C22 1.309(3) .
C1 C2 1.478(4) .
C2 C3 1.383(4) .
C2 C7 1.385(4) .
C3 C4 1.384(5) .
C4 C5 1.360(6) .
C5 C6 1.366(6) .
C6 C7 1.377(5) .
C8 C15 1.465(4) .
C8 C9 1.476(3) .
C9 C14 1.391(4) .
C9 C10 1.394(4) .
C10 C11 1.374(4) .
C11 C12 1.375(6) .
C12 C13 1.380(5) .
C13 C14 1.369(4) .
C14 C23 4.419(4) 2_666
C15 C16 1.479(3) .
C16 C17 1.383(4) .
C16 C21 1.393(4) .
C17 C18 1.380(4) .
C18 C19 1.379(5) .
C19 C20 1.386(5) .
C20 C21 1.369(4) .
C22 C23 1.481(4) .
C23 C28 1.384(4) .
C23 C24 1.386(4) .
C24 C25 1.381(5) .
C25 C26 1.371(5) .
C26 C27 1.368(5) .
C27 C28 1.380(4) .
C33 C32 1.506(4) .
C32 C31 1.401(4) .
C31 C30 1.386(4) .
C30 C29 1.505(4) .
